data_4109845
loop_
_publ_author_name
'Stosh A. Kozimor'
'Bart M. Bartlett'
'Jeffrey D. Rinehart'
'Jeffrey R. Long'

_publ_section_title
;
 Magnetic Exchange Coupling in Chloride-Bridged 5f-3d Heterometallic
 Complexes Generated via Insertion into a Uranium(IV) Dimethylpyrazolate
 Dimer
;
_journal_name_full 'Journal of the American Chemical Society'
_journal_page_first 10672
_journal_page_last 10674
_journal_paper_doi 10.1021/ja0725044
_journal_volume 129
_journal_year 2007
_chemical_formula_sum 'C54 H88 Cl10 N20 Ni U2'
_chemical_formula_weight 1906.71
_chemical_name_systematic
; 
 ? 
;
_space_group_IT_number 2
_symmetry_cell_setting triclinic
_symmetry_space_group_name_Hall '-P 1'
_symmetry_space_group_name_H-M 'P -1'
_atom_sites_solution_hydrogens geom
_atom_sites_solution_primary direct
_atom_sites_solution_secondary difmap
_audit_creation_method SHELXL-97
_cell_angle_alpha 72.521(2)
_cell_angle_beta 76.769(3)
_cell_angle_gamma 73.953(2)
_cell_formula_units_Z 1
_cell_length_a 11.486(2)
_cell_length_b 12.158(2)
_cell_length_c 14.894(3)
_cell_measurement_reflns_used 2897
_cell_measurement_temperature 143(2)
_cell_measurement_theta_max 0.00
_cell_measurement_theta_min 0.00
_cell_volume 1882.3(6)
_computing_cell_refinement 'Bruker SMART'
_computing_data_collection 'Bruker SMART'
_computing_data_reduction 'Bruker SAINT'
_computing_molecular_graphics 'Bruker SHELXTL'
_computing_publication_material 'Bruker SHELXTL'
_computing_structure_refinement 'SHELXL-97 (Sheldrick, 1997)'
_computing_structure_solution 'SHELXS-97 (Sheldrick, 1990)'
_diffrn_ambient_temperature 143(2)
_diffrn_measured_fraction_theta_full 0.953
_diffrn_measured_fraction_theta_max 0.953
_diffrn_measurement_device_type 'CCD area detector'
_diffrn_measurement_method 'phi and omega scans'
_diffrn_radiation_monochromator graphite
_diffrn_radiation_source 'fine-focus sealed tube'
_diffrn_radiation_type MoK\a
_diffrn_radiation_wavelength 0.71073
_diffrn_reflns_av_R_equivalents 0.0289
_diffrn_reflns_av_sigmaI/netI 0.0584
_diffrn_reflns_limit_h_max 8
_diffrn_reflns_limit_h_min -13
_diffrn_reflns_limit_k_max 14
_diffrn_reflns_limit_k_min -14
_diffrn_reflns_limit_l_max 15
_diffrn_reflns_limit_l_min -17
_diffrn_reflns_number 18602
_diffrn_reflns_theta_full 24.49
_diffrn_reflns_theta_max 24.49
_diffrn_reflns_theta_min 3.47
_exptl_absorpt_coefficient_mu 4.942
_exptl_absorpt_correction_T_max 0.8268
_exptl_absorpt_correction_T_min 0.4381
_exptl_absorpt_correction_type none
_exptl_absorpt_process_details 'Bruker SADABS'
_exptl_crystal_colour plate
_exptl_crystal_density_diffrn 1.682
_exptl_crystal_density_meas 0
_exptl_crystal_description green
_exptl_crystal_F_000 934
_exptl_crystal_size_max 0.20
_exptl_crystal_size_mid 0.19
_exptl_crystal_size_min 0.04
_refine_diff_density_max 1.870
_refine_diff_density_min -0.904
_refine_diff_density_rms 0.193
_refine_ls_extinction_method none
_refine_ls_goodness_of_fit_ref 1.097
_refine_ls_hydrogen_treatment mixed
_refine_ls_matrix_type full
_refine_ls_number_parameters 394
_refine_ls_number_reflns 5965
_refine_ls_number_restraints 0
_refine_ls_restrained_S_all 1.097
_refine_ls_R_factor_all 0.0570
_refine_ls_R_factor_gt 0.0479
_refine_ls_shift/su_max 0.012
_refine_ls_shift/su_mean 0.001
_refine_ls_structure_factor_coef Fsqd
_refine_ls_weighting_details 'calc w=1/[\s^2^(Fo^2^)+(0.0590P)^2^+22.8274P] where P=(Fo^2^+2Fc^2^)/3'
_refine_ls_weighting_scheme calc
_refine_ls_wR_factor_gt 0.1343
_refine_ls_wR_factor_ref 0.1444
_reflns_number_gt 5363
_reflns_number_total 5965
_reflns_threshold_expression >2sigma(I)
_cod_data_source_file ja0725044si20070410_071912.cif
_cod_data_source_block sak28d
_cod_original_cell_volume 1882.3(7)
_cod_database_code 4109845

loop_
_symmetry_equiv_pos_as_xyz
'x, y, z'
'-x, -y, -z'

loop_
_atom_site_label
_atom_site_type_symbol
_atom_site_fract_x
_atom_site_fract_y
_atom_site_fract_z
_atom_site_U_iso_or_equiv
_atom_site_adp_type
_atom_site_occupancy
_atom_site_symmetry_multiplicity
_atom_site_calc_flag
_atom_site_refinement_flags
U1 U 0.61286(3) 0.28699(3) 0.23664(2) 0.02509(14) Uani 1 1 d .
Ni1 Ni 0.5000 0.5000 0.5000 0.0252(4) Uani 1 2 d S
Cl1 Cl 0.4950(2) 0.3547(2) 0.40743(16) 0.0308(5) Uani 1 1 d .
Cl2 Cl 1.0726(4) -0.0902(6) 0.2518(4) 0.1109(19) Uani 1 1 d .
Cl3 Cl 0.8775(6) -0.1896(4) 0.2378(4) 0.1051(17) Uani 1 1 d .
Cl4 Cl 0.8974(3) 0.6608(3) 0.5175(2) 0.0573(8) Uani 1 1 d .
Cl5 Cl 0.8584(3) 0.4558(3) 0.6746(2) 0.0590(8) Uani 1 1 d .
N1 N 0.6752(8) 0.1697(7) 0.1247(6) 0.0345(19) Uani 1 1 d .
N2 N 0.7658(8) 0.2306(8) 0.1099(6) 0.039(2) Uani 1 1 d .
N3 N 0.4155(7) 0.3470(7) 0.1873(6) 0.0301(18) Uani 1 1 d .
N4 N 0.4271(7) 0.2307(7) 0.2402(6) 0.0309(18) Uani 1 1 d .
N5 N 0.7261(7) 0.4383(7) 0.2004(6) 0.0310(18) Uani 1 1 d .
N6 N 0.6141(8) 0.4949(7) 0.1747(5) 0.0296(18) Uani 1 1 d .
N7 N 0.7577(7) 0.1693(7) 0.3386(5) 0.0286(17) Uani 1 1 d .
N8 N 0.6713(7) 0.1054(7) 0.3520(5) 0.0285(17) Uani 1 1 d .
N9 N 0.6793(7) 0.4264(7) 0.5205(6) 0.0299(18) Uani 1 1 d .
H9D H 0.6947 0.4647 0.5605 0.036 Uiso 1 1 calc R
N10 N 0.4255(8) 0.3994(7) 0.6271(6) 0.0309(18) Uani 1 1 d .
H10G H 0.4231 0.4368 0.6738 0.037 Uiso 1 1 calc R
C1 C 0.7120(11) 0.0987(9) 0.0632(7) 0.041(3) Uani 1 1 d .
C2 C 0.8218(11) 0.1180(11) 0.0077(8) 0.050(3) Uani 1 1 d .
H2A H 0.8670 0.0826 -0.0424 0.061 Uiso 1 1 calc R
C3 C 0.8519(11) 0.1993(10) 0.0403(8) 0.045(3) Uani 1 1 d .
C4 C 0.6312(15) 0.0190(12) 0.0648(10) 0.066(4) Uani 1 1 d .
H4A H 0.5596 0.0278 0.1148 0.099 Uiso 1 1 calc R
H4B H 0.6776 -0.0634 0.0780 0.099 Uiso 1 1 calc R
H4C H 0.6039 0.0408 0.0029 0.099 Uiso 1 1 calc R
C5 C 0.9677(14) 0.2458(14) 0.0111(11) 0.078(5) Uani 1 1 d .
H5A H 0.9626 0.3025 0.0475 0.117 Uiso 1 1 calc R
H5B H 0.9771 0.2851 -0.0571 0.117 Uiso 1 1 calc R
H5C H 1.0386 0.1798 0.0241 0.117 Uiso 1 1 calc R
C6 C 0.3221(9) 0.3770(9) 0.1386(7) 0.033(2) Uani 1 1 d .
C7 C 0.2703(9) 0.2816(10) 0.1603(8) 0.039(2) Uani 1 1 d .
H7A H 0.2022 0.2773 0.1363 0.047 Uiso 1 1 calc R
C8 C 0.3368(8) 0.1921(9) 0.2245(7) 0.033(2) Uani 1 1 d .
C9 C 0.2879(12) 0.4964(10) 0.0736(8) 0.047(3) Uani 1 1 d .
H9A H 0.3438 0.5447 0.0731 0.070 Uiso 1 1 calc R
H9B H 0.2036 0.5345 0.0959 0.070 Uiso 1 1 calc R
H9C H 0.2939 0.4887 0.0089 0.070 Uiso 1 1 calc R
C10 C 0.3255(11) 0.0645(10) 0.2706(10) 0.050(3) Uani 1 1 d .
H10A H 0.3878 0.0249 0.3122 0.075 Uiso 1 1 calc R
H10B H 0.3379 0.0230 0.2209 0.075 Uiso 1 1 calc R
H10C H 0.2436 0.0638 0.3084 0.075 Uiso 1 1 calc R
C11 C 0.7995(9) 0.5151(9) 0.1672(7) 0.033(2) Uani 1 1 d .
C12 C 0.7334(11) 0.6234(9) 0.1213(8) 0.040(3) Uani 1 1 d .
H12A H 0.7621 0.6939 0.0914 0.048 Uiso 1 1 calc R
C13 C 0.6176(10) 0.6073(9) 0.1284(7) 0.037(2) Uani 1 1 d .
C14 C 0.9322(12) 0.4782(12) 0.1808(10) 0.058(3) Uani 1 1 d .
H14A H 0.9505 0.3951 0.2168 0.087 Uiso 1 1 calc R
H14B H 0.9476 0.5278 0.2159 0.087 Uiso 1 1 calc R
H14C H 0.9849 0.4876 0.1183 0.087 Uiso 1 1 calc R
C15 C 0.5094(12) 0.6917(9) 0.0889(8) 0.047(3) Uani 1 1 d .
H15A H 0.4398 0.6535 0.1071 0.071 Uiso 1 1 calc R
H15B H 0.5292 0.7157 0.0192 0.071 Uiso 1 1 calc R
H15C H 0.4881 0.7616 0.1142 0.071 Uiso 1 1 calc R
C16 C 0.8395(9) 0.1076(8) 0.3984(7) 0.033(2) Uani 1 1 d .
C17 C 0.8052(10) 0.0016(10) 0.4504(8) 0.043(3) Uani 1 1 d .
H17A H 0.8465 -0.0595 0.4969 0.052 Uiso 1 1 calc R
C18 C 0.6989(9) 0.0039(8) 0.4204(7) 0.034(2) Uani 1 1 d .
C19 C 0.9498(12) 0.1500(11) 0.3971(11) 0.057(3) Uani 1 1 d .
H19A H 0.9469 0.2281 0.3523 0.085 Uiso 1 1 calc R
H19B H 1.0240 0.0942 0.3770 0.085 Uiso 1 1 calc R
H19C H 0.9512 0.1555 0.4611 0.085 Uiso 1 1 calc R
C20 C 0.6257(10) -0.0882(9) 0.4478(9) 0.043(3) Uani 1 1 d .
H20A H 0.5550 -0.0592 0.4140 0.065 Uiso 1 1 calc R
H20B H 0.5969 -0.1056 0.5167 0.065 Uiso 1 1 calc R
H20C H 0.6769 -0.1603 0.4308 0.065 Uiso 1 1 calc R
C21 C 0.7106(11) 0.2989(9) 0.5671(8) 0.041(2) Uani 1 1 d .
H21A H 0.7975 0.2756 0.5765 0.049 Uiso 1 1 calc R
H21B H 0.7008 0.2533 0.5254 0.049 Uiso 1 1 calc R
C22 C 0.6293(10) 0.2696(9) 0.6624(7) 0.038(2) Uani 1 1 d .
H22A H 0.6311 0.3241 0.6997 0.046 Uiso 1 1 calc R
H22B H 0.6648 0.1884 0.6975 0.046 Uiso 1 1 calc R
C23 C 0.4945(10) 0.2773(8) 0.6585(8) 0.037(2) Uani 1 1 d .
H23A H 0.4918 0.2318 0.6142 0.045 Uiso 1 1 calc R
H23B H 0.4545 0.2404 0.7226 0.045 Uiso 1 1 calc R
C24 C 0.2975(8) 0.4109(8) 0.6191(7) 0.030(2) Uani 1 1 d .
H24A H 0.2497 0.3870 0.6833 0.037 Uiso 1 1 calc R
H24B H 0.2936 0.3585 0.5807 0.037 Uiso 1 1 calc R
C25 C 0.2440(9) 0.5374(9) 0.5721(7) 0.034(2) Uani 1 1 d .
H25A H 0.1592 0.5454 0.5626 0.041 Uiso 1 1 calc R
H25B H 0.2411 0.5890 0.6133 0.041 Uiso 1 1 calc R
C26 C 0.9251(11) -0.0625(11) 0.2280(9) 0.050(3) Uani 1 1 d .
H26A H 0.8677 -0.0187 0.2727 0.060 Uiso 1 1 calc R
H26B H 0.9211 -0.0113 0.1625 0.060 Uiso 1 1 calc R
C27 C 0.8215(11) 0.6140(12) 0.6343(11) 0.061(4) Uani 1 1 d .
H27A H 0.7318 0.6426 0.6359 0.073 Uiso 1 1 calc R
H27B H 0.8462 0.6483 0.6776 0.073 Uiso 1 1 calc R

loop_
_atom_site_aniso_label
_atom_site_aniso_U_11
_atom_site_aniso_U_22
_atom_site_aniso_U_33
_atom_site_aniso_U_23
_atom_site_aniso_U_13
_atom_site_aniso_U_12
U1 0.0228(2) 0.0237(2) 0.0295(2) -0.00688(14) -0.00454(14) -0.00583(14)
Ni1 0.0270(9) 0.0217(8) 0.0283(8) -0.0060(7) -0.0056(7) -0.0071(7)
Cl1 0.0315(12) 0.0287(11) 0.0346(12) -0.0116(9) -0.0036(10) -0.0082(10)
Cl2 0.050(2) 0.192(6) 0.105(3) -0.077(4) -0.020(2) 0.000(3)
Cl3 0.148(5) 0.062(2) 0.109(3) -0.030(2) 0.016(3) -0.051(3)
Cl4 0.0444(17) 0.0624(19) 0.069(2) -0.0238(16) -0.0144(15) -0.0064(15)
Cl5 0.0596(19) 0.065(2) 0.0603(19) -0.0246(16) -0.0151(15) -0.0127(16)
N1 0.032(5) 0.037(5) 0.038(5) -0.011(4) -0.008(4) -0.008(4)
N2 0.037(5) 0.035(5) 0.038(5) -0.010(4) 0.001(4) -0.003(4)
N3 0.033(5) 0.024(4) 0.033(4) -0.007(3) -0.006(4) -0.007(3)
N4 0.029(4) 0.027(4) 0.039(4) -0.011(3) -0.002(4) -0.009(4)
N5 0.024(4) 0.034(4) 0.038(4) -0.015(4) 0.000(3) -0.007(4)
N6 0.041(5) 0.027(4) 0.022(4) -0.001(3) -0.006(3) -0.014(4)
N7 0.028(4) 0.027(4) 0.030(4) -0.007(3) -0.005(3) -0.006(3)
N8 0.027(4) 0.031(4) 0.031(4) -0.007(3) -0.006(3) -0.013(4)
N9 0.031(4) 0.030(4) 0.034(4) -0.015(3) -0.008(3) -0.006(4)
N10 0.035(5) 0.030(4) 0.034(4) -0.012(3) -0.008(4) -0.012(4)
C1 0.065(8) 0.031(5) 0.022(5) -0.014(4) -0.001(5) 0.001(5)
C2 0.053(7) 0.058(7) 0.036(6) -0.024(5) 0.002(5) 0.001(6)
C3 0.040(6) 0.042(6) 0.040(6) -0.003(5) -0.001(5) -0.003(5)
C4 0.093(11) 0.055(8) 0.064(8) -0.028(7) -0.020(8) -0.021(8)
C5 0.065(9) 0.066(9) 0.080(10) -0.013(8) 0.034(8) -0.020(8)
C6 0.031(5) 0.035(5) 0.037(5) -0.017(4) -0.006(4) -0.005(4)
C7 0.022(5) 0.059(7) 0.043(6) -0.022(5) -0.008(4) -0.006(5)
C8 0.017(5) 0.045(6) 0.042(6) -0.020(5) -0.001(4) -0.007(4)
C9 0.055(7) 0.041(6) 0.045(6) -0.011(5) -0.032(6) 0.008(5)
C10 0.045(7) 0.038(6) 0.079(9) -0.012(6) -0.015(6) -0.025(5)
C11 0.038(6) 0.035(5) 0.030(5) -0.003(4) -0.006(4) -0.020(5)
C12 0.054(7) 0.030(5) 0.041(6) -0.004(4) -0.007(5) -0.024(5)
C13 0.046(6) 0.032(5) 0.031(5) -0.013(4) -0.006(5) 0.001(5)
C14 0.053(8) 0.060(8) 0.067(8) -0.018(7) 0.008(6) -0.036(7)
C15 0.066(8) 0.027(5) 0.042(6) 0.000(5) -0.017(6) -0.003(5)
C16 0.031(5) 0.025(5) 0.042(6) -0.009(4) -0.010(4) -0.001(4)
C17 0.037(6) 0.037(6) 0.054(7) -0.007(5) -0.020(5) -0.001(5)
C18 0.031(5) 0.026(5) 0.042(6) -0.002(4) -0.004(4) -0.013(4)
C19 0.051(7) 0.039(6) 0.094(10) -0.017(6) -0.040(7) -0.009(6)
C20 0.038(6) 0.020(5) 0.059(7) 0.004(5) -0.005(5) -0.005(4)
C21 0.049(7) 0.032(5) 0.044(6) -0.010(5) -0.016(5) -0.007(5)
C22 0.048(6) 0.027(5) 0.042(6) -0.004(4) -0.030(5) 0.000(5)
C23 0.056(7) 0.023(5) 0.040(6) -0.007(4) -0.011(5) -0.018(5)
C24 0.021(5) 0.031(5) 0.040(5) -0.015(4) 0.002(4) -0.007(4)
C25 0.022(5) 0.043(6) 0.043(6) -0.024(5) 0.004(4) -0.010(4)
C26 0.036(6) 0.057(7) 0.058(7) -0.020(6) -0.011(5) -0.002(6)
C27 0.029(6) 0.073(9) 0.096(10) -0.058(8) -0.009(6) 0.006(6)

loop_
_atom_type_symbol
_atom_type_description
_atom_type_scat_dispersion_real
_atom_type_scat_dispersion_imag
_atom_type_scat_source
C C 0.0033 0.0016 'International Tables Vol C Tables 4.2.6.8 and 6.1.1.4'
H H 0.0000 0.0000 'International Tables Vol C Tables 4.2.6.8 and 6.1.1.4'
N N 0.0061 0.0033 'International Tables Vol C Tables 4.2.6.8 and 6.1.1.4'
Cl Cl 0.1484 0.1585 'International Tables Vol C Tables 4.2.6.8 and 6.1.1.4'
Ni Ni 0.3393 1.1124 'International Tables Vol C Tables 4.2.6.8 and 6.1.1.4'
U U -9.6767 9.6646 'International Tables Vol C Tables 4.2.6.8 and 6.1.1.4'

loop_
_geom_angle_atom_site_label_1
_geom_angle_atom_site_label_2
_geom_angle_atom_site_label_3
_geom_angle
_geom_angle_site_symmetry_1
_geom_angle_site_symmetry_3
N1 U1 N7 95.7(3) . .
N1 U1 N2 33.7(3) . .
N7 U1 N2 85.8(3) . .
N1 U1 N8 85.4(3) . .
N7 U1 N8 33.3(3) . .
N2 U1 N8 94.5(3) . .
N1 U1 N3 87.0(3) . .
N7 U1 N3 154.0(3) . .
N2 U1 N3 109.3(3) . .
N8 U1 N3 121.8(3) . .
N1 U1 N4 77.8(3) . .
N7 U1 N4 121.9(3) . .
N2 U1 N4 110.3(3) . .
N8 U1 N4 88.8(3) . .
N3 U1 N4 33.5(3) . .
N1 U1 N5 112.8(3) . .
N7 U1 N5 86.4(3) . .
N2 U1 N5 80.2(3) . .
N8 U1 N5 119.5(3) . .
N3 U1 N5 116.5(3) . .
N4 U1 N5 149.6(3) . .
N1 U1 N6 116.8(3) . .
N7 U1 N6 117.2(3) . .
N2 U1 N6 93.6(3) . .
N8 U1 N6 148.2(3) . .
N3 U1 N6 83.8(3) . .
N4 U1 N6 116.8(3) . .
N5 U1 N6 32.8(3) . .
N1 U1 Cl1 158.2(2) . .
N7 U1 Cl1 80.37(19) . .
N2 U1 Cl1 162.6(2) . .
N8 U1 Cl1 79.63(19) . .
N3 U1 Cl1 87.52(19) . .
N4 U1 Cl1 86.1(2) . .
N5 U1 Cl1 88.44(19) . .
N6 U1 Cl1 83.54(19) . .
N9 Ni1 N9 179.998(1) . 2_666
N9 Ni1 N10 94.9(3) . .
N9 Ni1 N10 85.1(3) 2_666 .
N9 Ni1 N10 85.1(3) . 2_666
N9 Ni1 N10 94.9(3) 2_666 2_666
N10 Ni1 N10 179.999(1) . 2_666
N9 Ni1 Cl1 85.7(2) . 2_666
N9 Ni1 Cl1 94.3(2) 2_666 2_666
N10 Ni1 Cl1 87.7(2) . 2_666
N10 Ni1 Cl1 92.3(2) 2_666 2_666
N9 Ni1 Cl1 94.3(2) . .
N9 Ni1 Cl1 85.7(2) 2_666 .
N10 Ni1 Cl1 92.3(2) . .
N10 Ni1 Cl1 87.7(2) 2_666 .
Cl1 Ni1 Cl1 179.999(1) 2_666 .
Ni1 Cl1 U1 139.51(9) . .
C1 N1 N2 106.8(9) . .
C1 N1 U1 177.8(7) . .
N2 N1 U1 73.8(5) . .
C3 N2 N1 108.0(9) . .
C3 N2 U1 179.1(8) . .
N1 N2 U1 72.6(5) . .
C6 N3 N4 109.5(8) . .
C6 N3 U1 165.5(7) . .
N4 N3 U1 73.4(5) . .
C8 N4 N3 106.4(8) . .
C8 N4 U1 167.2(7) . .
N3 N4 U1 73.1(5) . .
C11 N5 N6 108.0(8) . .
C11 N5 U1 170.1(7) . .
N6 N5 U1 74.3(5) . .
C13 N6 N5 108.3(8) . .
C13 N6 U1 172.0(6) . .
N5 N6 U1 72.9(5) . .
C16 N7 N8 108.3(8) . .
C16 N7 U1 176.9(7) . .
N8 N7 U1 73.7(5) . .
C18 N8 N7 108.5(7) . .
C18 N8 U1 177.0(7) . .
N7 N8 U1 72.9(5) . .
C25 N9 C21 114.4(8) 2_666 .
C25 N9 Ni1 106.4(6) 2_666 .
C21 N9 Ni1 117.3(6) . .
C23 N10 C24 114.7(7) . .
C23 N10 Ni1 116.3(6) . .
C24 N10 Ni1 106.0(6) . .
N1 C1 C2 109.3(10) . .
N1 C1 C4 118.7(10) . .
C2 C1 C4 132.0(10) . .
C3 C2 C1 105.2(9) . .
N2 C3 C2 110.6(11) . .
N2 C3 C5 120.8(12) . .
C2 C3 C5 128.5(11) . .
N3 C6 C7 108.2(9) . .
N3 C6 C9 122.3(9) . .
C7 C6 C9 129.5(10) . .
C6 C7 C8 106.4(9) . .
N4 C8 C7 109.4(9) . .
N4 C8 C10 119.9(9) . .
C7 C8 C10 130.6(9) . .
N5 C11 C12 109.0(9) . .
N5 C11 C14 121.2(9) . .
C12 C11 C14 129.8(9) . .
C13 C12 C11 105.5(9) . .
N6 C13 C12 109.1(9) . .
N6 C13 C15 121.4(10) . .
C12 C13 C15 129.4(10) . .
N7 C16 C17 108.5(9) . .
N7 C16 C19 121.6(9) . .
C17 C16 C19 129.8(10) . .
C18 C17 C16 106.0(9) . .
N8 C18 C17 108.7(8) . .
N8 C18 C20 121.7(9) . .
C17 C18 C20 129.5(9) . .
N9 C21 C22 111.0(9) . .
C21 C22 C23 115.8(8) . .
N10 C23 C22 112.8(8) . .
N10 C24 C25 109.0(8) . .
N9 C25 C24 109.1(8) 2_666 .
Cl3 C26 Cl2 113.5(7) . .
Cl4 C27 Cl5 110.6(6) . .

loop_
_geom_bond_atom_site_label_1
_geom_bond_atom_site_label_2
_geom_bond_distance
_geom_bond_site_symmetry_2
U1 N1 2.376(8) .
U1 N7 2.379(8) .
U1 N2 2.390(8) .
U1 N8 2.389(8) .
U1 N3 2.395(8) .
U1 N4 2.399(8) .
U1 N5 2.403(8) .
U1 N6 2.419(7) .
U1 Cl1 2.837(2) .
Ni1 N9 2.059(8) .
Ni1 N9 2.059(8) 2_666
Ni1 N10 2.063(8) .
Ni1 N10 2.063(8) 2_666
Ni1 Cl1 2.565(2) 2_666
Ni1 Cl1 2.565(2) .
Cl2 C26 1.732(12) .
Cl3 C26 1.732(13) .
Cl4 C27 1.759(15) .
Cl5 C27 1.791(14) .
N1 C1 1.363(13) .
N1 N2 1.380(12) .
N2 C3 1.325(14) .
N3 C6 1.338(13) .
N3 N4 1.382(11) .
N4 C8 1.341(13) .
N5 C11 1.339(12) .
N5 N6 1.362(11) .
N6 C13 1.340(13) .
N7 C16 1.352(13) .
N7 N8 1.368(11) .
N8 C18 1.356(12) .
N9 C25 1.472(12) 2_666
N9 C21 1.474(13) .
N10 C23 1.467(13) .
N10 C24 1.468(12) .
C1 C2 1.378(17) .
C1 C4 1.508(18) .
C2 C3 1.374(17) .
C3 C5 1.511(19) .
C6 C7 1.369(15) .
C6 C9 1.489(15) .
C7 C8 1.389(15) .
C8 C10 1.524(15) .
C11 C12 1.387(15) .
C11 C14 1.508(16) .
C12 C13 1.374(16) .
C13 C15 1.487(15) .
C16 C17 1.400(15) .
C16 C19 1.488(15) .
C17 C18 1.383(15) .
C18 C20 1.489(14) .
C21 C22 1.512(16) .
C22 C23 1.539(15) .
C24 C25 1.504(14) .
C25 N9 1.472(12) 2_666

loop_
_geom_torsion_atom_site_label_1
_geom_torsion_atom_site_label_2
_geom_torsion_atom_site_label_3
_geom_torsion_atom_site_label_4
_geom_torsion
_geom_torsion_site_symmetry_1
_geom_torsion_site_symmetry_4
N9 Ni1 Cl1 U1 -61.9(3) . .
N9 Ni1 Cl1 U1 118.1(3) 2_666 .
N10 Ni1 Cl1 U1 -157.0(3) . .
N10 Ni1 Cl1 U1 23.0(3) 2_666 .
Cl1 Ni1 Cl1 U1 101(54) 2_666 .
N1 U1 Cl1 Ni1 164.8(5) . .
N7 U1 Cl1 Ni1 83.6(2) . .
N2 U1 Cl1 Ni1 45.8(7) . .
N8 U1 Cl1 Ni1 117.5(2) . .
N3 U1 Cl1 Ni1 -119.5(2) . .
N4 U1 Cl1 Ni1 -153.1(2) . .
N5 U1 Cl1 Ni1 -3.0(2) . .
N6 U1 Cl1 Ni1 -35.5(2) . .
N7 U1 N1 C1 33(20) . .
N2 U1 N1 C1 106(20) . .
N8 U1 N1 C1 1(20) . .
N3 U1 N1 C1 -121(20) . .
N4 U1 N1 C1 -89(20) . .
N5 U1 N1 C1 121(20) . .
N6 U1 N1 C1 157(20) . .
Cl1 U1 N1 C1 -46(21) . .
N7 U1 N1 N2 -73.6(5) . .
N8 U1 N1 N2 -105.3(5) . .
N3 U1 N1 N2 132.4(5) . .
N4 U1 N1 N2 164.9(6) . .
N5 U1 N1 N2 14.9(6) . .
N6 U1 N1 N2 50.9(6) . .
Cl1 U1 N1 N2 -151.9(5) . .
C1 N1 N2 C3 1.6(11) . .
U1 N1 N2 C3 179.4(8) . .
C1 N1 N2 U1 -177.8(7) . .
N1 U1 N2 C3 -136(55) . .
N7 U1 N2 C3 -29(54) . .
N8 U1 N2 C3 -62(54) . .
N3 U1 N2 C3 172(100) . .
N4 U1 N2 C3 -152(54) . .
N5 U1 N2 C3 58(54) . .
N6 U1 N2 C3 88(54) . .
Cl1 U1 N2 C3 8(55) . .
N7 U1 N2 N1 106.9(5) . .
N8 U1 N2 N1 74.6(5) . .
N3 U1 N2 N1 -51.4(6) . .
N4 U1 N2 N1 -15.7(6) . .
N5 U1 N2 N1 -166.1(6) . .
N6 U1 N2 N1 -136.1(5) . .
Cl1 U1 N2 N1 144.1(6) . .
N1 U1 N3 C6 -32(3) . .
N7 U1 N3 C6 -129(3) . .
N2 U1 N3 C6 -6(3) . .
N8 U1 N3 C6 -115(3) . .
N4 U1 N3 C6 -104(3) . .
N5 U1 N3 C6 82(3) . .
N6 U1 N3 C6 86(3) . .
Cl1 U1 N3 C6 169(3) . .
N1 U1 N3 N4 72.2(5) . .
N7 U1 N3 N4 -24.7(8) . .
N2 U1 N3 N4 97.9(5) . .
N8 U1 N3 N4 -10.5(6) . .
N5 U1 N3 N4 -173.7(4) . .
N6 U1 N3 N4 -170.5(5) . .
Cl1 U1 N3 N4 -86.7(4) . .
C6 N3 N4 C8 -1.6(10) . .
U1 N3 N4 C8 -166.7(7) . .
C6 N3 N4 U1 165.1(7) . .
N1 U1 N4 C8 -14(3) . .
N7 U1 N4 C8 -103(3) . .
N2 U1 N4 C8 -5(3) . .
N8 U1 N4 C8 -99(3) . .
N3 U1 N4 C8 90(3) . .
N5 U1 N4 C8 101(3) . .
N6 U1 N4 C8 100(3) . .
Cl1 U1 N4 C8 -179(3) . .
N1 U1 N4 N3 -103.4(5) . .
N7 U1 N4 N3 167.5(4) . .
N2 U1 N4 N3 -94.5(5) . .
N8 U1 N4 N3 171.1(5) . .
N5 U1 N4 N3 11.2(8) . .
N6 U1 N4 N3 10.6(6) . .
Cl1 U1 N4 N3 91.4(4) . .
N1 U1 N5 C11 0(4) . .
N7 U1 N5 C11 95(4) . .
N2 U1 N5 C11 8(4) . .
N8 U1 N5 C11 98(4) . .
N3 U1 N5 C11 -99(4) . .
N4 U1 N5 C11 -105(4) . .
N6 U1 N5 C11 -105(4) . .
Cl1 U1 N5 C11 175(4) . .
N1 U1 N5 N6 104.4(5) . .
N7 U1 N5 N6 -160.9(5) . .
N2 U1 N5 N6 112.7(5) . .
N8 U1 N5 N6 -157.6(4) . .
N3 U1 N5 N6 6.0(5) . .
N4 U1 N5 N6 -0.9(8) . .
Cl1 U1 N5 N6 -80.5(4) . .
C11 N5 N6 C13 -1.8(10) . .
U1 N5 N6 C13 -171.7(7) . .
C11 N5 N6 U1 169.9(7) . .
N1 U1 N6 C13 9(5) . .
N7 U1 N6 C13 122(5) . .
N2 U1 N6 C13 35(5) . .
N8 U1 N6 C13 139(5) . .
N3 U1 N6 C13 -74(5) . .
N4 U1 N6 C13 -80(5) . .
N5 U1 N6 C13 100(5) . .
Cl1 U1 N6 C13 -162(5) . .
N1 U1 N6 N5 -91.1(5) . .
N7 U1 N6 N5 21.5(5) . .
N2 U1 N6 N5 -65.6(5) . .
N8 U1 N6 N5 39.0(7) . .
N3 U1 N6 N5 -174.6(5) . .
N4 U1 N6 N5 179.5(4) . .
Cl1 U1 N6 N5 97.2(4) . .
N1 U1 N7 C16 157(13) . .
N2 U1 N7 C16 125(13) . .
N8 U1 N7 C16 -131(13) . .
N3 U1 N7 C16 -108(13) . .
N4 U1 N7 C16 -124(13) . .
N5 U1 N7 C16 44(13) . .
N6 U1 N7 C16 33(13) . .
Cl1 U1 N7 C16 -45(13) . .
N1 U1 N7 N8 -72.6(5) . .
N2 U1 N7 N8 -104.8(5) . .
N3 U1 N7 N8 22.3(8) . .
N4 U1 N7 N8 6.5(6) . .
N5 U1 N7 N8 174.8(5) . .
N6 U1 N7 N8 163.3(4) . .
Cl1 U1 N7 N8 85.7(4) . .
C16 N7 N8 C18 0.2(10) . .
U1 N7 N8 C18 -177.3(7) . .
C16 N7 N8 U1 177.5(7) . .
N1 U1 N8 C18 -132(13) . .
N7 U1 N8 C18 120(13) . .
N2 U1 N8 C18 -165(13) . .
N3 U1 N8 C18 -49(13) . .
N4 U1 N8 C18 -55(13) . .
N5 U1 N8 C18 114(13) . .
N6 U1 N8 C18 91(13) . .
Cl1 U1 N8 C18 32(13) . .
N1 U1 N8 N7 107.7(5) . .
N2 U1 N8 N7 75.3(5) . .
N3 U1 N8 N7 -168.7(4) . .
N4 U1 N8 N7 -174.5(5) . .
N5 U1 N8 N7 -6.0(6) . .
N6 U1 N8 N7 -29.1(8) . .
Cl1 U1 N8 N7 -88.2(4) . .
N9 Ni1 N9 C25 73(20) 2_666 2_666
N10 Ni1 N9 C25 166.6(6) . 2_666
N10 Ni1 N9 C25 -13.4(6) 2_666 2_666
Cl1 Ni1 N9 C25 -106.2(5) 2_666 2_666
Cl1 Ni1 N9 C25 73.8(5) . 2_666
N9 Ni1 N9 C21 -57(20) 2_666 .
N10 Ni1 N9 C21 37.0(7) . .
N10 Ni1 N9 C21 -143.0(7) 2_666 .
Cl1 Ni1 N9 C21 124.3(7) 2_666 .
Cl1 Ni1 N9 C21 -55.7(7) . .
N9 Ni1 N10 C23 -35.7(7) . .
N9 Ni1 N10 C23 144.3(7) 2_666 .
N10 Ni1 N10 C23 -72(23) 2_666 .
Cl1 Ni1 N10 C23 -121.2(6) 2_666 .
Cl1 Ni1 N10 C23 58.8(6) . .
N9 Ni1 N10 C24 -164.6(6) . .
N9 Ni1 N10 C24 15.4(6) 2_666 .
N10 Ni1 N10 C24 159(23) 2_666 .
Cl1 Ni1 N10 C24 109.9(5) 2_666 .
Cl1 Ni1 N10 C24 -70.1(5) . .
N2 N1 C1 C2 -2.4(12) . .
U1 N1 C1 C2 -108(20) . .
N2 N1 C1 C4 178.8(10) . .
U1 N1 C1 C4 73(21) . .
N1 C1 C2 C3 2.3(13) . .
C4 C1 C2 C3 -179.1(13) . .
N1 N2 C3 C2 -0.2(13) . .
U1 N2 C3 C2 136(54) . .
N1 N2 C3 C5 -176.4(11) . .
U1 N2 C3 C5 -40(55) . .
C1 C2 C3 N2 -1.3(13) . .
C1 C2 C3 C5 174.6(13) . .
N4 N3 C6 C7 1.0(11) . .
U1 N3 C6 C7 100(3) . .
N4 N3 C6 C9 -178.9(9) . .
U1 N3 C6 C9 -80(3) . .
N3 C6 C7 C8 -0.1(11) . .
C9 C6 C7 C8 179.9(10) . .
N3 N4 C8 C7 1.5(10) . .
U1 N4 C8 C7 -84(3) . .
N3 N4 C8 C10 178.3(9) . .
U1 N4 C8 C10 92(3) . .
C6 C7 C8 N4 -0.9(11) . .
C6 C7 C8 C10 -177.3(11) . .
N6 N5 C11 C12 1.3(11) . .
U1 N5 C11 C12 103(4) . .
N6 N5 C11 C14 -177.8(9) . .
U1 N5 C11 C14 -76(4) . .
N5 C11 C12 C13 -0.3(12) . .
C14 C11 C12 C13 178.7(11) . .
N5 N6 C13 C12 1.7(11) . .
U1 N6 C13 C12 -96(5) . .
N5 N6 C13 C15 178.5(9) . .
U1 N6 C13 C15 81(5) . .
C11 C12 C13 N6 -0.8(12) . .
C11 C12 C13 C15 -177.4(10) . .
N8 N7 C16 C17 0.5(11) . .
U1 N7 C16 C17 130(13) . .
N8 N7 C16 C19 176.2(10) . .
U1 N7 C16 C19 -54(13) . .
N7 C16 C17 C18 -1.0(12) . .
C19 C16 C17 C18 -176.3(12) . .
N7 N8 C18 C17 -0.9(11) . .
U1 N8 C18 C17 -120(13) . .
N7 N8 C18 C20 -176.7(9) . .
U1 N8 C18 C20 64(13) . .
C16 C17 C18 N8 1.2(12) . .
C16 C17 C18 C20 176.5(11) . .
C25 N9 C21 C22 178.9(8) 2_666 .
Ni1 N9 C21 C22 -55.4(10) . .
N9 C21 C22 C23 70.8(11) . .
C24 N10 C23 C22 178.0(8) . .
Ni1 N10 C23 C22 53.5(10) . .
C21 C22 C23 N10 -70.8(11) . .
C23 N10 C24 C25 -171.2(8) . .
Ni1 N10 C24 C25 -41.4(8) . .
N10 C24 C25 N9 56.0(10) . 2_666
